data_4314952
loop_
_publ_author_name
'Ramaswamy Murugavel'
'Subramaniam Kuppuswamy'
'Nayanmoni Gogoi'
'Alexander Steiner'

_publ_section_title
;
 Assembling Discrete D4R Zeolite SBUs through Noncovalent Interactions.
 3.(1) Mediation by Butanols and 1,2-Bis(dimethylamino)ethane
;
_journal_name_full 'Inorganic Chemistry'
_journal_page_first 2153
_journal_page_last 2162
_journal_paper_doi 10.1021/ic901932r
_journal_volume 49
_journal_year 2010
_chemical_formula_moiety 'C64 H124 O24 P4 Zn4'
_chemical_formula_sum 'C64 H124 O24 P4 Zn4'
_chemical_formula_weight 1662.99
_chemical_name_systematic
; 
 ? 
;
_space_group_IT_number 18
_symmetry_cell_setting orthorhombic
_symmetry_space_group_name_Hall 'P 2 2ab'
_symmetry_space_group_name_H-M 'P 21 21 2'
_atom_sites_solution_hydrogens geom
_atom_sites_solution_primary direct
_atom_sites_solution_secondary difmap
_audit_creation_method SHELXL-97
_cell_angle_alpha 90.00
_cell_angle_beta 90.00
_cell_angle_gamma 90.00
_cell_formula_units_Z 2
_cell_length_a 14.675(2)
_cell_length_b 27.914(4)
_cell_length_c 10.0055(13)
_cell_measurement_temperature 213(2)
_cell_volume 4098.6(10)
_computing_structure_refinement 'SHELXL-97 (Sheldrick, 1997)'
_computing_structure_solution 'SHELXS-97 (Sheldrick, 1990)'
_diffrn_ambient_temperature 213(2)
_diffrn_measured_fraction_theta_full 0.988
_diffrn_measured_fraction_theta_max 0.988
_diffrn_measurement_device_type 'Stoe IPDS'
_diffrn_measurement_method \w
_diffrn_radiation_monochromator graphite
_diffrn_radiation_source 'fine-focus sealed tube'
_diffrn_radiation_type MoK\a
_diffrn_radiation_wavelength 0.71073
_diffrn_reflns_av_R_equivalents 0.1206
_diffrn_reflns_av_sigmaI/netI 0.1284
_diffrn_reflns_limit_h_max 15
_diffrn_reflns_limit_h_min -15
_diffrn_reflns_limit_k_max 30
_diffrn_reflns_limit_k_min -30
_diffrn_reflns_limit_l_max 10
_diffrn_reflns_limit_l_min -10
_diffrn_reflns_number 21803
_diffrn_reflns_theta_full 22.48
_diffrn_reflns_theta_max 22.48
_diffrn_reflns_theta_min 4.08
_exptl_absorpt_coefficient_mu 1.302
_exptl_absorpt_correction_T_max 0.9044
_exptl_absorpt_correction_T_min 0.6844
_exptl_absorpt_correction_type multi-scan
_exptl_crystal_colour colourless
_exptl_crystal_density_diffrn 1.348
_exptl_crystal_density_method 'not measured'
_exptl_crystal_description prism
_exptl_crystal_F_000 1760
_exptl_crystal_size_max 0.2
_exptl_crystal_size_mid 0.2
_exptl_crystal_size_min 0.1
_refine_diff_density_max 1.777
_refine_diff_density_min -0.664
_refine_diff_density_rms 0.101
_refine_ls_abs_structure_details 'Flack H D (1983), Acta Cryst. A39, 876-881'
_refine_ls_abs_structure_Flack 0.14(3)
_refine_ls_extinction_method none
_refine_ls_goodness_of_fit_ref 0.980
_refine_ls_hydrogen_treatment constr
_refine_ls_matrix_type full
_refine_ls_number_parameters 431
_refine_ls_number_reflns 5303
_refine_ls_number_restraints 310
_refine_ls_restrained_S_all 0.962
_refine_ls_R_factor_all 0.0983
_refine_ls_R_factor_gt 0.0653
_refine_ls_shift/su_max 0.000
_refine_ls_shift/su_mean 0.000
_refine_ls_structure_factor_coef Fsqd
_refine_ls_weighting_details 'calc w=1/[\s^2^(Fo^2^)+(0.0609P)^2^+0.0000P] where P=(Fo^2^+2Fc^2^)/3'
_refine_ls_weighting_scheme calc
_refine_ls_wR_factor_gt 0.1350
_refine_ls_wR_factor_ref 0.1440
_reflns_number_gt 3395
_reflns_number_total 5303
_reflns_threshold_expression >2sigma(I)
_cod_data_source_file ic901932r_si_001_2.cif
_cod_data_source_block sk511ac
_cod_original_cell_volume 4098.5(10)
_cod_database_code 4314952

loop_
_symmetry_equiv_pos_as_xyz
'x, y, z'
'-x, -y, z'
'-x+1/2, y+1/2, -z'
'x+1/2, -y+1/2, -z'

loop_
_atom_site_label
_atom_site_type_symbol
_atom_site_fract_x
_atom_site_fract_y
_atom_site_fract_z
_atom_site_U_iso_or_equiv
_atom_site_adp_type
_atom_site_occupancy
_atom_site_symmetry_multiplicity
_atom_site_calc_flag
_atom_site_refinement_flags
_atom_site_disorder_assembly
_atom_site_disorder_group
Zn1 Zn 0.09854(8) 0.05725(4) 0.42824(12) 0.0332(3) Uani 1 1 d . . .
Zn2 Zn 0.11085(8) -0.05026(4) 0.12000(12) 0.0321(3) Uani 1 1 d . . .
P1 P 0.09844(18) 0.06547(9) 0.1138(3) 0.0345(7) Uani 1 1 d U . .
P2 P 0.12270(16) -0.05254(10) 0.4374(3) 0.0350(7) Uani 1 1 d U . .
O1 O 0.1230(5) 0.0773(3) 0.2537(7) 0.063(2) Uani 1 1 d U . .
O2 O 0.1186(5) 0.0144(2) 0.0732(7) 0.0440(19) Uani 1 1 d U . .
O3 O -0.0001(5) 0.0782(3) 0.0740(10) 0.069(3) Uani 1 1 d U . .
O4 O 0.1582(4) 0.0993(2) 0.0165(7) 0.0372(19) Uani 1 1 d U . .
O5 O 0.1457(5) -0.0654(3) 0.2986(8) 0.060(2) Uani 1 1 d U . .
O6 O 0.1515(5) -0.0033(2) 0.4799(9) 0.054(2) Uani 1 1 d U . .
O7 O 0.0273(4) -0.0627(3) 0.4709(8) 0.057(2) Uani 1 1 d U . .
O8 O 0.1832(4) -0.0865(2) 0.5310(7) 0.0333(18) Uani 1 1 d U . .
O9 O 0.1521(4) 0.1035(2) 0.5608(8) 0.048(2) Uani 1 1 d U . .
H9 H 0.1118 0.1166 0.6239 0.057 Uiso 1 1 calc R . .
O10 O 0.1970(5) -0.0752(3) -0.0077(8) 0.047(2) Uani 1 1 d U A .
H10 H 0.2196 -0.0524 -0.0684 0.056 Uiso 1 1 calc R . .
C1 C 0.2336(7) 0.1282(3) 0.0560(12) 0.037(3) Uani 1 1 d U . .
C2 C 0.3213(7) 0.1074(4) 0.0553(14) 0.055(3) Uani 1 1 d U . .
C3 C 0.3906(9) 0.1378(5) 0.0887(14) 0.075(4) Uani 1 1 d U . .
H3 H 0.4500 0.1252 0.0903 0.090 Uiso 1 1 calc R . .
C4 C 0.3797(10) 0.1846(6) 0.1195(16) 0.083(4) Uani 1 1 d U . .
H4 H 0.4299 0.2040 0.1421 0.099 Uiso 1 1 calc R . .
C5 C 0.2936(9) 0.2028(4) 0.1165(15) 0.069(4) Uani 1 1 d U . .
H5 H 0.2854 0.2353 0.1384 0.082 Uiso 1 1 calc R . .
C6 C 0.2163(7) 0.1755(3) 0.0825(14) 0.052(3) Uani 1 1 d U . .
C7 C 0.3337(7) 0.0562(5) 0.0146(12) 0.052(3) Uani 1 1 d U . .
H7 H 0.2774 0.0457 -0.0314 0.063 Uiso 1 1 calc R . .
C8 C 0.4107(8) 0.0486(5) -0.0776(16) 0.088(4) Uani 1 1 d U . .
H8A H 0.4062 0.0709 -0.1517 0.133 Uiso 1 1 calc R . .
H8B H 0.4090 0.0160 -0.1114 0.133 Uiso 1 1 calc R . .
H8C H 0.4676 0.0538 -0.0304 0.133 Uiso 1 1 calc R . .
C9 C 0.3457(10) 0.0243(4) 0.1433(16) 0.084(5) Uani 1 1 d U . .
H9A H 0.3570 -0.0086 0.1171 0.126 Uiso 1 1 calc R . .
H9B H 0.2906 0.0258 0.1968 0.126 Uiso 1 1 calc R . .
H9C H 0.3968 0.0361 0.1953 0.126 Uiso 1 1 calc R . .
C10 C 0.1213(10) 0.1963(4) 0.0844(17) 0.078(4) Uani 1 1 d U . .
H10A H 0.0803 0.1723 0.1257 0.094 Uiso 1 1 calc R . .
C11 C 0.1142(11) 0.2433(4) 0.1669(16) 0.091(5) Uani 1 1 d U . .
H11A H 0.1344 0.2374 0.2577 0.137 Uiso 1 1 calc R . .
H11B H 0.0514 0.2541 0.1680 0.137 Uiso 1 1 calc R . .
H11C H 0.1523 0.2677 0.1265 0.137 Uiso 1 1 calc R . .
C12 C 0.0914(10) 0.2034(5) -0.0593(17) 0.087(5) Uani 1 1 d U . .
H12A H 0.1329 0.2254 -0.1034 0.130 Uiso 1 1 calc R . .
H12B H 0.0303 0.2165 -0.0609 0.130 Uiso 1 1 calc R . .
H12C H 0.0921 0.1728 -0.1054 0.130 Uiso 1 1 calc R . .
C13 C 0.2316(8) -0.1278(4) 0.4839(11) 0.040(3) Uani 1 1 d U . .
C14 C 0.3211(8) -0.1221(4) 0.4562(14) 0.053(3) Uani 1 1 d U . .
C15 C 0.3684(7) -0.0744(4) 0.4634(14) 0.058(4) Uani 1 1 d U . .
H15 H 0.3235 -0.0498 0.4359 0.070 Uiso 1 1 calc R . .
C16 C 0.3989(11) -0.0617(5) 0.5977(16) 0.096(5) Uani 1 1 d U . .
H16A H 0.3464 -0.0586 0.6560 0.144 Uiso 1 1 calc R . .
H16B H 0.4316 -0.0316 0.5948 0.144 Uiso 1 1 calc R . .
H16C H 0.4387 -0.0867 0.6315 0.144 Uiso 1 1 calc R . .
C17 C 0.4486(8) -0.0703(6) 0.3686(18) 0.105(6) Uani 1 1 d U . .
H17A H 0.4644 -0.0368 0.3570 0.157 Uiso 1 1 calc R . .
H17B H 0.4323 -0.0840 0.2828 0.157 Uiso 1 1 calc R . .
H17C H 0.5003 -0.0874 0.4054 0.157 Uiso 1 1 calc R . .
C18 C 0.3668(8) -0.1644(5) 0.4188(15) 0.068(4) Uani 1 1 d U . .
H18 H 0.4289 -0.1629 0.3961 0.082 Uiso 1 1 calc R . .
C19 C 0.3236(9) -0.2069(5) 0.4149(19) 0.087(5) Uani 1 1 d U . .
H19 H 0.3555 -0.2344 0.3878 0.104 Uiso 1 1 calc R . .
C20 C 0.2342(9) -0.2105(4) 0.4498(16) 0.073(4) Uani 1 1 d U . .
H20 H 0.2067 -0.2409 0.4484 0.088 Uiso 1 1 calc R . .
C21 C 0.1834(7) -0.1723(4) 0.4863(14) 0.054(3) Uani 1 1 d U . .
C22 C 0.0829(6) -0.1750(4) 0.5215(12) 0.046(3) Uani 1 1 d U . .
H22 H 0.0650 -0.1450 0.5673 0.055 Uiso 1 1 calc R . .
C23 C 0.0621(9) -0.2168(5) 0.6117(17) 0.078(5) Uani 1 1 d U . .
H23A H 0.0005 -0.2138 0.6459 0.116 Uiso 1 1 calc R . .
H23B H 0.1048 -0.2171 0.6857 0.116 Uiso 1 1 calc R . .
H23C H 0.0676 -0.2464 0.5616 0.116 Uiso 1 1 calc R . .
C24 C 0.0303(8) -0.1790(5) 0.3926(13) 0.066(4) Uani 1 1 d U . .
H24A H 0.0443 -0.1519 0.3359 0.098 Uiso 1 1 calc R . .
H24B H -0.0345 -0.1794 0.4119 0.098 Uiso 1 1 calc R . .
H24C H 0.0471 -0.2084 0.3472 0.098 Uiso 1 1 calc R . .
C25 C 0.2494(8) 0.1190(4) 0.5695(14) 0.051(3) Uani 1 1 d U . .
C26 C 0.2559(9) 0.1497(5) 0.6930(14) 0.075(4) Uani 1 1 d U . .
H26A H 0.2078 0.1736 0.6918 0.112 Uiso 1 1 calc R . .
H26B H 0.3146 0.1656 0.6951 0.112 Uiso 1 1 calc R . .
H26C H 0.2494 0.1297 0.7718 0.112 Uiso 1 1 calc R . .
C27 C 0.2682(10) 0.1460(5) 0.4466(15) 0.084(5) Uani 1 1 d U . .
H27A H 0.2947 0.1248 0.3805 0.125 Uiso 1 1 calc R . .
H27B H 0.3104 0.1718 0.4660 0.125 Uiso 1 1 calc R . .
H27C H 0.2118 0.1592 0.4121 0.125 Uiso 1 1 calc R . .
C28 C 0.3038(8) 0.0735(5) 0.5765(19) 0.096(6) Uani 1 1 d U . .
H28A H 0.2895 0.0567 0.6587 0.144 Uiso 1 1 calc R . .
H28B H 0.3683 0.0811 0.5745 0.144 Uiso 1 1 calc R . .
H28C H 0.2887 0.0533 0.5007 0.144 Uiso 1 1 calc R . .
C29 C 0.2331(7) -0.1233(4) -0.0261(11) 0.049(3) Uani 1 1 d DU . .
C30 C 0.2117(16) -0.1518(7) 0.099(2) 0.069(8) Uiso 0.65(3) 1 d PDU A 1
H30A H 0.2374 -0.1356 0.1765 0.104 Uiso 0.65(3) 1 calc PR A 1
H30B H 0.2379 -0.1835 0.0919 0.104 Uiso 0.65(3) 1 calc PR A 1
H30C H 0.1462 -0.1543 0.1099 0.104 Uiso 0.65(3) 1 calc PR A 1
C31 C 0.3381(10) -0.1181(8) -0.036(3) 0.077(8) Uiso 0.65(3) 1 d PDU A 1
H31A H 0.3539 -0.1013 -0.1173 0.115 Uiso 0.65(3) 1 calc PR A 1
H31B H 0.3659 -0.1497 -0.0364 0.115 Uiso 0.65(3) 1 calc PR A 1
H31C H 0.3603 -0.1002 0.0407 0.115 Uiso 0.65(3) 1 calc PR A 1
C32 C 0.1991(17) -0.1451(8) -0.1557(18) 0.072(7) Uiso 0.65(3) 1 d PDU A 1
H32A H 0.2150 -0.1244 -0.2298 0.107 Uiso 0.65(3) 1 calc PR A 1
H32B H 0.1334 -0.1487 -0.1517 0.107 Uiso 0.65(3) 1 calc PR A 1
H32C H 0.2271 -0.1763 -0.1684 0.107 Uiso 0.65(3) 1 calc PR A 1
C30' C 0.162(2) -0.1581(11) 0.037(4) 0.068(13) Uiso 0.35(3) 1 d PDU A 2
H30D H 0.1595 -0.1528 0.1330 0.102 Uiso 0.35(3) 1 calc PR A 2
H30E H 0.1801 -0.1909 0.0198 0.102 Uiso 0.35(3) 1 calc PR A 2
H30F H 0.1026 -0.1522 -0.0015 0.102 Uiso 0.35(3) 1 calc PR A 2
C31' C 0.324(2) -0.1309(18) 0.050(5) 0.119(18) Uiso 0.35(3) 1 d PDU A 2
H31D H 0.3165 -0.1208 0.1422 0.178 Uiso 0.35(3) 1 calc PR A 2
H31E H 0.3714 -0.1121 0.0082 0.178 Uiso 0.35(3) 1 calc PR A 2
H31F H 0.3402 -0.1645 0.0473 0.178 Uiso 0.35(3) 1 calc PR A 2
C32' C 0.248(3) -0.1371(15) -0.173(2) 0.092(16) Uiso 0.35(3) 1 d PDU A 2
H32D H 0.1898 -0.1363 -0.2198 0.138 Uiso 0.35(3) 1 calc PR A 2
H32E H 0.2731 -0.1692 -0.1779 0.138 Uiso 0.35(3) 1 calc PR A 2
H32F H 0.2894 -0.1146 -0.2145 0.138 Uiso 0.35(3) 1 calc PR A 2
O11 O 0.0473(6) 0.0719(4) 0.7723(9) 0.086(3) Uani 1 1 d . . .
O12 O 0.1724(13) -0.0163(6) 0.7791(18) 0.060(5) Uiso 0.50 1 d PU B 1
O12' O 0.1239(13) -0.0280(6) 0.7807(17) 0.059(5) Uiso 0.50 1 d PU C 2

loop_
_atom_site_aniso_label
_atom_site_aniso_U_11
_atom_site_aniso_U_22
_atom_site_aniso_U_33
_atom_site_aniso_U_23
_atom_site_aniso_U_13
_atom_site_aniso_U_12
Zn1 0.0303(6) 0.0313(6) 0.0381(8) 0.0041(6) 0.0041(6) 0.0026(6)
Zn2 0.0295(6) 0.0262(6) 0.0407(8) 0.0051(6) -0.0037(6) 0.0003(6)
P1 0.0220(13) 0.0310(15) 0.051(2) 0.0090(13) 0.0143(15) -0.0039(13)
P2 0.0256(14) 0.0377(15) 0.0418(19) 0.0139(15) -0.0107(13) -0.0010(14)
O1 0.074(5) 0.092(6) 0.023(5) -0.014(4) 0.010(4) -0.033(5)
O2 0.043(4) 0.032(4) 0.057(5) 0.018(3) 0.008(4) -0.009(4)
O3 0.026(4) 0.067(5) 0.115(8) 0.034(5) -0.001(5) 0.025(4)
O4 0.039(4) 0.029(4) 0.043(5) 0.011(3) 0.013(4) 0.003(3)
O5 0.082(5) 0.059(5) 0.039(6) 0.012(4) 0.006(4) 0.043(4)
O6 0.028(4) 0.034(4) 0.100(7) 0.006(4) -0.021(4) 0.005(3)
O7 0.017(4) 0.065(5) 0.090(7) 0.034(5) -0.023(4) 0.001(4)
O8 0.022(4) 0.036(4) 0.042(5) 0.011(3) -0.019(3) 0.001(3)
O9 0.035(4) 0.055(5) 0.053(6) -0.011(4) -0.001(4) 0.005(3)
O10 0.037(4) 0.050(5) 0.052(6) 0.005(4) -0.002(4) 0.007(4)
C1 0.037(6) 0.026(5) 0.049(8) -0.002(5) -0.005(6) -0.021(5)
C2 0.023(6) 0.069(8) 0.073(9) -0.012(7) 0.005(6) -0.013(6)
C3 0.036(7) 0.104(10) 0.084(10) -0.008(8) 0.000(8) -0.005(8)
C4 0.058(9) 0.090(10) 0.100(11) 0.008(9) -0.016(9) -0.047(9)
C5 0.068(9) 0.048(7) 0.090(11) -0.011(7) 0.012(8) -0.029(7)
C6 0.044(7) 0.026(6) 0.085(9) 0.009(6) 0.004(7) -0.010(5)
C7 0.026(6) 0.071(8) 0.060(8) 0.013(8) -0.002(5) 0.007(6)
C8 0.060(8) 0.093(10) 0.112(12) -0.002(10) 0.006(9) 0.010(9)
C9 0.094(11) 0.040(7) 0.119(14) -0.009(8) -0.032(10) -0.007(7)
C10 0.089(10) 0.029(6) 0.116(13) 0.005(7) -0.006(10) 0.023(7)
C11 0.098(11) 0.048(7) 0.129(14) -0.008(8) 0.032(11) 0.009(8)
C12 0.074(10) 0.094(10) 0.093(13) 0.000(9) -0.008(10) 0.020(9)
C13 0.047(7) 0.033(6) 0.039(8) 0.003(5) -0.008(6) 0.020(5)
C14 0.032(6) 0.048(7) 0.078(10) 0.002(6) 0.006(6) 0.001(6)
C15 0.018(6) 0.077(8) 0.081(11) 0.019(7) 0.002(6) 0.002(5)
C16 0.093(10) 0.101(11) 0.095(13) -0.007(10) 0.002(11) -0.033(11)
C17 0.043(8) 0.148(16) 0.123(15) 0.041(12) 0.014(9) -0.004(9)
C18 0.025(6) 0.079(9) 0.101(11) 0.005(8) 0.011(7) 0.016(6)
C19 0.041(8) 0.061(8) 0.158(15) -0.042(9) 0.005(9) 0.015(7)
C20 0.063(9) 0.026(6) 0.131(13) -0.002(7) 0.003(9) 0.016(6)
C21 0.025(6) 0.034(6) 0.103(10) 0.023(6) -0.006(6) 0.009(5)
C22 0.020(6) 0.046(7) 0.072(9) -0.002(6) -0.021(6) -0.003(5)
C23 0.055(8) 0.072(9) 0.106(13) 0.009(9) -0.010(8) -0.022(7)
C24 0.038(6) 0.087(7) 0.072(8) 0.004(6) -0.040(6) -0.018(5)
C25 0.047(7) 0.044(7) 0.061(10) -0.009(7) -0.023(7) -0.011(6)
C26 0.069(9) 0.078(10) 0.078(12) -0.010(9) -0.019(8) -0.028(7)
C27 0.073(10) 0.109(12) 0.069(12) -0.011(10) 0.011(9) -0.048(9)
C28 0.039(7) 0.075(9) 0.173(17) -0.023(11) 0.009(10) 0.002(7)
C29 0.043(7) 0.040(7) 0.064(10) -0.026(6) -0.001(6) -0.005(5)
O11 0.090(6) 0.119(8) 0.048(6) 0.009(6) 0.006(5) -0.027(6)

loop_
_atom_type_symbol
_atom_type_description
_atom_type_scat_dispersion_real
_atom_type_scat_dispersion_imag
_atom_type_scat_source
C C 0.0033 0.0016 'International Tables Vol C Tables 4.2.6.8 and 6.1.1.4'
H H 0.0000 0.0000 'International Tables Vol C Tables 4.2.6.8 and 6.1.1.4'
O O 0.0106 0.0060 'International Tables Vol C Tables 4.2.6.8 and 6.1.1.4'
P P 0.1023 0.0942 'International Tables Vol C Tables 4.2.6.8 and 6.1.1.4'
Zn Zn 0.2839 1.4301 'International Tables Vol C Tables 4.2.6.8 and 6.1.1.4'

loop_
_geom_angle_atom_site_label_1
_geom_angle_atom_site_label_2
_geom_angle_atom_site_label_3
_geom_angle
_geom_angle_site_symmetry_1
_geom_angle_site_symmetry_3
_geom_angle_publ_flag
O1 Zn1 O7 111.8(4) . 2 ?
O1 Zn1 O6 115.8(4) . . ?
O7 Zn1 O6 113.7(3) 2 . ?
O1 Zn1 O9 110.5(3) . . ?
O7 Zn1 O9 100.4(3) 2 . ?
O6 Zn1 O9 103.2(3) . . ?
O3 Zn2 O2 113.4(3) 2 . ?
O3 Zn2 O5 111.9(4) 2 . ?
O2 Zn2 O5 115.7(3) . . ?
O3 Zn2 O10 104.9(3) 2 . ?
O2 Zn2 O10 98.2(3) . . ?
O5 Zn2 O10 111.4(3) . . ?
O1 P1 O2 114.6(5) . . ?
O1 P1 O3 114.9(5) . . ?
O2 P1 O3 109.4(5) . . ?
O1 P1 O4 107.9(4) . . ?
O2 P1 O4 106.5(4) . . ?
O3 P1 O4 102.6(4) . . ?
O7 P2 O5 112.7(5) . . ?
O7 P2 O6 112.4(5) . . ?
O5 P2 O6 115.3(5) . . ?
O7 P2 O8 106.3(4) . . ?
O5 P2 O8 106.2(4) . . ?
O6 P2 O8 102.8(4) . . ?
P1 O1 Zn1 140.3(5) . . ?
P1 O2 Zn2 146.3(5) . . ?
P1 O3 Zn2 131.2(5) . 2 ?
C1 O4 P1 125.8(7) . . ?
P2 O5 Zn2 140.1(4) . . ?
P2 O6 Zn1 127.8(4) . . ?
P2 O7 Zn1 149.3(5) . 2 ?
C13 O8 P2 124.0(6) . . ?
C25 O9 Zn1 126.7(7) . . ?
C29 O10 Zn2 131.0(6) . . ?
C6 C1 C2 124.4(9) . . ?
C6 C1 O4 117.0(9) . . ?
C2 C1 O4 118.4(9) . . ?
C3 C2 C1 115.0(11) . . ?
C3 C2 C7 124.6(11) . . ?
C1 C2 C7 120.3(9) . . ?
C4 C3 C2 124.6(13) . . ?
C3 C4 C5 117.7(12) . . ?
C4 C5 C6 123.4(12) . . ?
C1 C6 C5 114.8(11) . . ?
C1 C6 C10 122.8(10) . . ?
C5 C6 C10 122.2(10) . . ?
C8 C7 C2 113.7(11) . . ?
C8 C7 C9 110.1(11) . . ?
C2 C7 C9 109.3(11) . . ?
C6 C10 C12 107.7(13) . . ?
C6 C10 C11 113.1(12) . . ?
C12 C10 C11 111.9(11) . . ?
C14 C13 C21 125.9(10) . . ?
C14 C13 O8 117.0(10) . . ?
C21 C13 O8 116.6(10) . . ?
C13 C14 C18 114.8(10) . . ?
C13 C14 C15 122.9(10) . . ?
C18 C14 C15 122.4(10) . . ?
C16 C15 C14 113.5(12) . . ?
C16 C15 C17 108.7(11) . . ?
C14 C15 C17 113.3(12) . . ?
C19 C18 C14 121.4(11) . . ?
C18 C19 C20 120.9(11) . . ?
C21 C20 C19 122.8(12) . . ?
C20 C21 C13 114.0(10) . . ?
C20 C21 C22 124.0(11) . . ?
C13 C21 C22 121.9(10) . . ?
C23 C22 C24 110.5(10) . . ?
C23 C22 C21 112.0(9) . . ?
C24 C22 C21 107.7(11) . . ?
C27 C25 O9 106.3(10) . . ?
C27 C25 C28 111.9(13) . . ?
O9 C25 C28 105.3(8) . . ?
C27 C25 C26 112.6(10) . . ?
O9 C25 C26 105.8(10) . . ?
C28 C25 C26 114.1(12) . . ?
O10 C29 C32 111.1(11) . . ?
O10 C29 C30 107.6(11) . . ?
C32 C29 C30 115.3(12) . . ?
O10 C29 C32' 113.9(19) . . ?
C32 C29 C32' 29.1(16) . . ?
C30 C29 C32' 133(2) . . ?
O10 C29 C31' 112(2) . . ?
C32 C29 C31' 130(2) . . ?
C30 C29 C31' 72.5(18) . . ?
C32' C29 C31' 108.5(17) . . ?
O10 C29 C31 106.5(11) . . ?
C32 C29 C31 108.1(12) . . ?
C30 C29 C31 107.7(12) . . ?
C32' C29 C31 80.0(18) . . ?
C31' C29 C31 35.8(18) . . ?
O10 C29 C30' 106.3(15) . . ?
C32 C29 C30' 82.9(16) . . ?
C30 C29 C30' 36.8(14) . . ?
C32' C29 C30' 109.0(16) . . ?
C31' C29 C30' 106.7(17) . . ?
C31 C29 C30' 138.3(17) . . ?

loop_
_geom_bond_atom_site_label_1
_geom_bond_atom_site_label_2
_geom_bond_distance
_geom_bond_site_symmetry_2
_geom_bond_publ_flag
Zn1 O1 1.868(8) . ?
Zn1 O7 1.902(6) 2 ?
Zn1 O6 1.931(7) . ?
Zn1 O9 2.011(7) . ?
Zn2 O3 1.861(8) 2 ?
Zn2 O2 1.869(6) . ?
Zn2 O5 1.906(8) . ?
Zn2 O10 1.928(8) . ?
P1 O1 1.483(8) . ?
P1 O2 1.510(7) . ?
P1 O3 1.541(7) . ?
P1 O4 1.616(7) . ?
P2 O7 1.467(7) . ?
P2 O5 1.474(8) . ?
P2 O6 1.499(7) . ?
P2 O8 1.602(6) . ?
O3 Zn2 1.861(8) 2 ?
O4 C1 1.424(11) . ?
O7 Zn1 1.902(6) 2 ?
O8 C13 1.433(11) . ?
O9 C25 1.495(12) . ?
O10 C29 1.453(12) . ?
C1 C6 1.373(14) . ?
C1 C2 1.411(15) . ?
C2 C3 1.366(16) . ?
C2 C7 1.497(17) . ?
C3 C4 1.354(18) . ?
C4 C5 1.362(19) . ?
C5 C6 1.409(16) . ?
C6 C10 1.510(17) . ?
C7 C8 1.474(16) . ?
C7 C9 1.576(18) . ?
C10 C12 1.52(2) . ?
C10 C11 1.555(17) . ?
C13 C14 1.352(15) . ?
C13 C21 1.430(14) . ?
C14 C18 1.408(15) . ?
C14 C15 1.505(16) . ?
C15 C16 1.459(18) . ?
C15 C17 1.515(17) . ?
C18 C19 1.346(16) . ?
C19 C20 1.361(17) . ?
C20 C21 1.352(15) . ?
C21 C22 1.518(14) . ?
C22 C23 1.506(16) . ?
C22 C24 1.507(15) . ?
C25 C27 1.467(18) . ?
C25 C28 1.503(15) . ?
C25 C26 1.507(17) . ?
C29 C32 1.518(14) . ?
C29 C30 1.519(14) . ?
C29 C32' 1.536(16) . ?
C29 C31' 1.548(17) . ?
C29 C31 1.551(14) . ?
C29 C30' 1.560(16) . ?

loop_
_geom_torsion_atom_site_label_1
_geom_torsion_atom_site_label_2
_geom_torsion_atom_site_label_3
_geom_torsion_atom_site_label_4
_geom_torsion
_geom_torsion_site_symmetry_1
_geom_torsion_site_symmetry_2
_geom_torsion_site_symmetry_3
_geom_torsion_site_symmetry_4
_geom_torsion_publ_flag
O2 P1 O1 Zn1 -57.4(10) . . . . ?
O3 P1 O1 Zn1 70.6(10) . . . . ?
O4 P1 O1 Zn1 -175.7(7) . . . . ?
O7 Zn1 O1 P1 -60.5(10) 2 . . . ?
O6 Zn1 O1 P1 71.9(9) . . . . ?
O9 Zn1 O1 P1 -171.3(8) . . . . ?
O1 P1 O2 Zn2 45.6(10) . . . . ?
O3 P1 O2 Zn2 -85.0(9) . . . . ?
O4 P1 O2 Zn2 164.8(8) . . . . ?
O3 Zn2 O2 P1 85.6(9) 2 . . . ?
O5 Zn2 O2 P1 -45.6(9) . . . . ?
O10 Zn2 O2 P1 -164.2(8) . . . . ?
O1 P1 O3 Zn2 -72.5(9) . . . 2 ?
O2 P1 O3 Zn2 58.0(9) . . . 2 ?
O4 P1 O3 Zn2 170.7(7) . . . 2 ?
O1 P1 O4 C1 11.6(9) . . . . ?
O2 P1 O4 C1 -111.8(8) . . . . ?
O3 P1 O4 C1 133.3(8) . . . . ?
O7 P2 O5 Zn2 60.0(10) . . . . ?
O6 P2 O5 Zn2 -70.9(9) . . . . ?
O8 P2 O5 Zn2 176.1(8) . . . . ?
O3 Zn2 O5 P2 -75.3(9) 2 . . . ?
O2 Zn2 O5 P2 56.6(10) . . . . ?
O10 Zn2 O5 P2 167.6(8) . . . . ?
O7 P2 O6 Zn1 -58.0(8) . . . . ?
O5 P2 O6 Zn1 73.1(7) . . . . ?
O8 P2 O6 Zn1 -171.9(6) . . . . ?
O1 Zn1 O6 P2 -73.4(7) . . . . ?
O7 Zn1 O6 P2 58.1(7) 2 . . . ?
O9 Zn1 O6 P2 165.8(6) . . . . ?
O5 P2 O7 Zn1 -50.2(12) . . . 2 ?
O6 P2 O7 Zn1 82.1(12) . . . 2 ?
O8 P2 O7 Zn1 -166.2(10) . . . 2 ?
O7 P2 O8 C13 107.1(8) . . . . ?
O5 P2 O8 C13 -13.1(9) . . . . ?
O6 P2 O8 C13 -134.5(8) . . . . ?
O1 Zn1 O9 C25 -55.5(9) . . . . ?
O7 Zn1 O9 C25 -173.6(8) 2 . . . ?
O6 Zn1 O9 C25 68.9(9) . . . . ?
O3 Zn2 O10 C29 -68.3(9) 2 . . . ?
O2 Zn2 O10 C29 174.7(8) . . . . ?
O5 Zn2 O10 C29 53.0(9) . . . . ?
P1 O4 C1 C6 -96.5(11) . . . . ?
P1 O4 C1 C2 88.3(12) . . . . ?
C6 C1 C2 C3 2(2) . . . . ?
O4 C1 C2 C3 177.2(11) . . . . ?
C6 C1 C2 C7 -175.1(12) . . . . ?
O4 C1 C2 C7 -0.3(18) . . . . ?
C1 C2 C3 C4 -1(2) . . . . ?
C7 C2 C3 C4 176.8(14) . . . . ?
C2 C3 C4 C5 0(2) . . . . ?
C3 C4 C5 C6 0(2) . . . . ?
C2 C1 C6 C5 -3(2) . . . . ?
O4 C1 C6 C5 -177.9(11) . . . . ?
C2 C1 C6 C10 -179.0(13) . . . . ?
O4 C1 C6 C10 6.2(19) . . . . ?
C4 C5 C6 C1 2(2) . . . . ?
C4 C5 C6 C10 178.0(14) . . . . ?
C3 C2 C7 C8 -42.4(19) . . . . ?
C1 C2 C7 C8 134.9(13) . . . . ?
C3 C2 C7 C9 81.1(16) . . . . ?
C1 C2 C7 C9 -101.6(14) . . . . ?
C1 C6 C10 C12 -77.8(16) . . . . ?
C5 C6 C10 C12 106.5(15) . . . . ?
C1 C6 C10 C11 157.9(13) . . . . ?
C5 C6 C10 C11 -18(2) . . . . ?
P2 O8 C13 C14 97.4(11) . . . . ?
P2 O8 C13 C21 -90.0(11) . . . . ?
C21 C13 C14 C18 4.2(19) . . . . ?
O8 C13 C14 C18 176.0(10) . . . . ?
C21 C13 C14 C15 -176.3(13) . . . . ?
O8 C13 C14 C15 -4.5(18) . . . . ?
C13 C14 C15 C16 84.1(15) . . . . ?
C18 C14 C15 C16 -96.5(16) . . . . ?
C13 C14 C15 C17 -151.4(12) . . . . ?
C18 C14 C15 C17 28.1(18) . . . . ?
C13 C14 C18 C19 -2(2) . . . . ?
C15 C14 C18 C19 179.0(15) . . . . ?
C14 C18 C19 C20 -1(3) . . . . ?
C18 C19 C20 C21 2(3) . . . . ?
C19 C20 C21 C13 1(2) . . . . ?
C19 C20 C21 C22 178.0(15) . . . . ?
C14 C13 C21 C20 -4(2) . . . . ?
O8 C13 C21 C20 -175.6(11) . . . . ?
C14 C13 C21 C22 178.7(12) . . . . ?
O8 C13 C21 C22 6.9(17) . . . . ?
C20 C21 C22 C23 44.7(19) . . . . ?
C13 C21 C22 C23 -138.0(13) . . . . ?
C20 C21 C22 C24 -77.0(16) . . . . ?
C13 C21 C22 C24 100.2(14) . . . . ?
Zn1 O9 C25 C27 65.6(12) . . . . ?
Zn1 O9 C25 C28 -53.3(14) . . . . ?
Zn1 O9 C25 C26 -174.5(8) . . . . ?
Zn2 O10 C29 C32 111.6(13) . . . . ?
Zn2 O10 C29 C30 -15.5(14) . . . . ?
Zn2 O10 C29 C32' 143(2) . . . . ?
Zn2 O10 C29 C31' -93(2) . . . . ?
Zn2 O10 C29 C31 -130.8(12) . . . . ?
Zn2 O10 C29 C30' 23(2) . . . . ?
